data_8100761
loop_
_publ_author_name
'Euler, H.'
'Kirfel, A.'
'Freudenthal, S.J.'
'M\"uller, C.E.'

_publ_section_title
;
Crystal structure of 8-(5-bromopentyl)-4,4-difluoro-1,3,5,7-tetramethyl-
4-bora-3a,4a-diaza-s-indacene, C~18~H~24~BBrF~2~N~2~
;
_journal_issue 4
_journal_name_full 'Zeitschrift f\"ur Kristallographie - New Crystal Structures'
_journal_page_first 543
_journal_page_last 545
_journal_volume 217
_journal_year 2002
_chemical_formula_structural 'C18 H24 B1 Br1 F2 N2'
_chemical_formula_sum 'C18 H24 B Br F2 N2'
_chemical_formula_weight 397.11
_chemical_melting_point 408.15
_space_group_IT_number 2
_symmetry_cell_setting triclinic
_symmetry_space_group_name_Hall '-P 1'
_symmetry_space_group_name_H-M 'P -1'
_cell_angle_alpha 95.491(13)
_cell_angle_beta 90.764(12)
_cell_angle_gamma 106.724(9)
_cell_formula_units_Z 4
_cell_length_a 13.6457(16)
_cell_length_b 13.9735(19)
_cell_length_c 10.3344(18)
_cell_measurement_temperature 295(2)
_cell_volume 1876.8(5)
_diffrn_ambient_temperature 295(2)
_exptl_crystal_density_diffrn 1.405
_cod_depositor_comments
;
The following automatic conversions were performed:

'_chemical_melting_point' value '135\%C' was changed to '408.15' - it
was converted from degrees Celsius(C) to Kelvins(K).

Automatic conversion script
Id: cif_fix_values 1646 2011-03-28 12:23:43Z adriana 
;
_cod_original_formula_sum 'C18 H24 B1 Br1 F2 N2'
_cod_database_code 8100761

loop_
_symmetry_equiv_pos_as_xyz
'x, y, z'
'-x, -y, -z'

loop_
_atom_site_label
_atom_site_type_symbol
_atom_site_fract_x
_atom_site_fract_y
_atom_site_fract_z
_atom_site_U_iso_or_equiv
_atom_site_adp_type
_atom_site_occupancy
_atom_site_symmetry_multiplicity
_atom_site_Wyckoff_symbol
_atom_site_calc_flag
_atom_site_refinement_flags
_atom_site_disorder_assembly
_atom_site_disorder_group
Br Br 0.56827(13) 0.14011(14) -0.00946(16) 0.1322(8) Uani 1 2 i d . . .
F1 F 0.1279(5) 0.4503(5) -0.6187(6) 0.082(2) Uani 1 2 i d . . .
F2 F 0.2638(5) 0.5680(5) -0.6840(6) 0.089(2) Uani 1 2 i d . . .
N3A N 0.2835(7) 0.4069(8) -0.6495(10) 0.064(3) Uani 1 2 i d . . .
N4A N 0.2689(7) 0.5232(8) -0.4667(10) 0.058(3) Uani 1 2 i d . . .
B4 B 0.2332(11) 0.4897(11) -0.6068(15) 0.057(4) Uani 1 2 i d . . .
C1 C 0.3802(10) 0.2969(11) -0.6580(17) 0.085(4) Uani 1 2 i d . . .
C2 C 0.3247(13) 0.2845(11) -0.7731(15) 0.098(5) Uani 1 2 i d . . .
H21 H 0.3234 0.2373 -0.8435 0.050 Uiso 1 2 i calc . . .
C3 C 0.2700(10) 0.3564(12) -0.7653(16) 0.080(4) Uani 1 2 i d . . .
C5 C 0.2397(10) 0.5922(12) -0.3899(17) 0.084(4) Uani 1 2 i d . . .
C6 C 0.2880(13) 0.6024(11) -0.2711(15) 0.099(5) Uani 1 2 i d . . .
H61 H 0.2772 0.6436 -0.1998 0.050 Uiso 1 2 i calc . . .
C7 C 0.3527(10) 0.5465(11) -0.2685(14) 0.080(4) Uani 1 2 i d . . .
C7A C 0.3391(8) 0.4923(9) -0.3956(13) 0.056(3) Uani 1 2 i d . . .
C8 C 0.3832(7) 0.4197(10) -0.4508(13) 0.055(3) Uani 1 2 i d . . .
C8A C 0.3554(8) 0.3745(10) -0.5771(15) 0.059(3) Uani 1 2 i d . . .
C9 C 0.4484(10) 0.2342(9) -0.6285(14) 0.107(5) Uani 1 2 i d . . .
H91 H 0.4798 0.2561 -0.5430 0.050 Uiso 1 2 i calc . . .
H92 H 0.5006 0.2413 -0.6913 0.050 Uiso 1 2 i calc . . .
H93 H 0.4086 0.1650 -0.6324 0.050 Uiso 1 2 i calc . . .
C10 C 0.2007(10) 0.3669(11) -0.8734(13) 0.115(5) Uani 1 2 i d . . .
H101 H 0.1718 0.4205 -0.8477 0.050 Uiso 1 2 i calc . . .
H102 H 0.1466 0.3052 -0.8919 0.050 Uiso 1 2 i calc . . .
H103 H 0.2392 0.3816 -0.9498 0.050 Uiso 1 2 i calc . . .
C11 C 0.1624(10) 0.6412(10) -0.4276(14) 0.111(5) Uani 1 2 i d . . .
H111 H 0.1409 0.6202 -0.5172 0.050 Uiso 1 2 i calc . . .
H112 H 0.1918 0.7129 -0.4159 0.050 Uiso 1 2 i calc . . .
H113 H 0.1044 0.6224 -0.3741 0.050 Uiso 1 2 i calc . . .
C12 C 0.4186(11) 0.5428(11) -0.1532(13) 0.124(5) Uani 1 2 i d . . .
H121 H 0.4585 0.4978 -0.1758 0.050 Uiso 1 2 i calc . . .
H122 H 0.3760 0.5195 -0.0827 0.050 Uiso 1 2 i calc . . .
H123 H 0.4635 0.6088 -0.1270 0.050 Uiso 1 2 i calc . . .
C1' C 0.4600(8) 0.3870(8) -0.3761(11) 0.071(4) Uani 1 2 i d . . .
H1'1 H 0.5037 0.4443 -0.3218 0.050 Uiso 1 2 i calc . . .
H1'2 H 0.5028 0.3615 -0.4362 0.050 Uiso 1 2 i calc . . .
C2' C 0.4066(9) 0.3045(10) -0.2897(13) 0.096(4) Uani 1 2 i d . . .
H2'1 H 0.3755 0.2423 -0.3443 0.050 Uiso 1 2 i calc . . .
H2'2 H 0.3526 0.3241 -0.2441 0.050 Uiso 1 2 i calc . . .
C3' C 0.4839(11) 0.2869(11) -0.1889(13) 0.106(5) Uani 1 2 i d . . .
H3'1 H 0.5261 0.3514 -0.1487 0.050 Uiso 1 2 i calc . . .
H3'2 H 0.4461 0.2507 -0.1211 0.050 Uiso 1 2 i calc . . .
C4' C 0.5489(11) 0.2314(10) -0.2460(14) 0.098(5) Uani 1 2 i d . . .
H4'1 H 0.5846 0.2660 -0.3164 0.050 Uiso 1 2 i calc . . .
H4'2 H 0.5070 0.1656 -0.2827 0.050 Uiso 1 2 i calc . . .
C5' C 0.6276(9) 0.2185(9) -0.1476(13) 0.094(4) Uani 1 2 i d . . .
H5'1 H 0.6683 0.2845 -0.1098 0.050 Uiso 1 2 i calc . . .
H5'2 H 0.6734 0.1865 -0.1932 0.050 Uiso 1 2 i calc . . .
Br* Br 1.09901(12) -0.35494(14) -1.01615(15) 0.1284(8) Uani 1 2 i d . . .
F1* F 0.8022(4) 0.1377(5) -0.3751(6) 0.0731(18) Uani 1 2 i d . . .
F2* F 0.6632(4) 0.0092(4) -0.3436(5) 0.0773(19) Uani 1 2 i d . . .
N3A* N 0.7522(6) -0.0009(6) -0.5410(9) 0.053(2) Uani 1 2 i d . . .
N4A* N 0.8284(6) -0.0191(6) -0.3305(10) 0.051(2) Uani 1 2 i d . . .
B4* B 0.7596(10) 0.0348(13) -0.3952(14) 0.058(4) Uani 1 2 i d . . .
C1* C 0.7792(8) -0.0694(9) -0.7401(11) 0.056(3) Uani 1 2 i d . . .
C2* C 0.7103(9) -0.0172(9) -0.7524(13) 0.066(3) Uani 1 2 i d . . .
H2*1 H 0.6790 -0.0103 -0.8301 0.050 Uiso 1 2 i calc . . .
C3* C 0.6944(8) 0.0242(9) -0.6304(14) 0.063(3) Uani 1 2 i d . . .
C5* C 0.8510(9) -0.0116(8) -0.2054(13) 0.059(3) Uani 1 2 i d . . .
C6* C 0.9193(9) -0.0650(9) -0.1828(11) 0.061(3) Uani 1 2 i d . . .
H6*1 H 0.9465 -0.0701 -0.1016 0.050 Uiso 1 2 i calc . . .
C7* C 0.9405(7) -0.1089(8) -0.2981(12) 0.051(3) Uani 1 2 i d . . .
C7A* C 0.8836(8) -0.0788(8) -0.3967(12) 0.048(3) Uani 1 2 i d . . .
C8* C 0.8741(7) -0.0965(7) -0.5324(11) 0.045(3) Uani 1 2 i d . . .
C8A* C 0.8083(8) -0.0615(8) -0.6055(11) 0.052(3) Uani 1 2 i d . . .
C9* C 0.8134(8) -0.1283(9) -0.8496(11) 0.069(3) Uani 1 2 i d . . .
H9*1 H 0.8622 -0.1586 -0.8167 0.050 Uiso 1 2 i calc . . .
H9*2 H 0.8446 -0.0844 -0.9130 0.050 Uiso 1 2 i calc . . .
H9*3 H 0.7553 -0.1799 -0.8894 0.050 Uiso 1 2 i calc . . .
C10* C 0.6257(9) 0.0880(9) -0.6031(11) 0.084(4) Uani 1 2 i d . . .
H101 H 0.6284 0.1081 -0.5113 0.050 Uiso 1 2 i calc . . .
H102 H 0.5568 0.0507 -0.6312 0.050 Uiso 1 2 i calc . . .
H103 H 0.6475 0.1466 -0.6490 0.050 Uiso 1 2 i calc . . .
C11* C 0.8080(9) 0.0475(10) -0.1074(11) 0.086(4) Uani 1 2 i d . . .
H111 H 0.7626 0.0769 -0.1501 0.050 Uiso 1 2 i calc . . .
H112 H 0.8627 0.0998 -0.0620 0.050 Uiso 1 2 i calc . . .
H112 H 0.7709 0.0043 -0.0466 0.050 Uiso 1 2 i calc . . .
C12* C 1.0096(8) -0.1732(8) -0.3143(9) 0.063(3) Uani 1 2 i d . . .
H121 H 1.0113 -0.1954 -0.4049 0.050 Uiso 1 2 i calc . . .
H122 H 0.9851 -0.2304 -0.2666 0.050 Uiso 1 2 i calc . . .
H123 H 1.0774 -0.1354 -0.2820 0.050 Uiso 1 2 i calc . . .
C1'* C 0.9361(7) -0.1572(8) -0.6008(9) 0.048(3) Uani 1 2 i d . . .
H1'1 H 1.0013 -0.1436 -0.5533 0.050 Uiso 1 2 i calc . . .
H1'2 H 0.9501 -0.1358 -0.6869 0.050 Uiso 1 2 i calc . . .
C2'* C 0.8837(8) -0.2704(9) -0.6140(10) 0.059(3) Uani 1 2 i d . . .
H2'1 H 0.8241 -0.2853 -0.6729 0.050 Uiso 1 2 i calc . . .
H2'2 H 0.8601 -0.2901 -0.5297 0.050 Uiso 1 2 i calc . . .
C3'* C 0.9535(9) -0.3330(8) -0.6646(12) 0.075(4) Uani 1 2 i d . . .
H3'1 H 1.0149 -0.3149 -0.6083 0.050 Uiso 1 2 i calc . . .
H3'2 H 0.9185 -0.4034 -0.6587 0.050 Uiso 1 2 i calc . . .
C4'* C 0.9835(9) -0.3205(10) -0.7982(13) 0.087(4) Uani 1 2 i d . . .
H4'1 H 1.0114 -0.2493 -0.8066 0.050 Uiso 1 2 i calc . . .
H4'2 H 0.9229 -0.3459 -0.8557 0.050 Uiso 1 2 i calc . . .
C5'* C 1.0623(9) -0.3736(9) -0.8426(13) 0.098(4) Uani 1 2 i d . . .
H5'1 H 1.0346 -0.4449 -0.8351 0.050 Uiso 1 2 i calc . . .
H5'2 H 1.1232 -0.3483 -0.7856 0.050 Uiso 1 2 i calc . . .

loop_
_atom_site_aniso_label
_atom_site_aniso_U_11
_atom_site_aniso_U_22
_atom_site_aniso_U_33
_atom_site_aniso_U_23
_atom_site_aniso_U_13
_atom_site_aniso_U_12
Br 0.1524(16) 0.1513(17) 0.1249(14) 0.0624(12) 0.0034(11) 0.0796(13)
F1 0.049(5) 0.096(5) 0.101(5) 0.016(4) -0.012(4) 0.021(4)
F2 0.092(5) 0.080(5) 0.106(5) 0.051(5) 0.000(4) 0.027(4)
N3A 0.060(7) 0.082(8) 0.045(7) 0.002(6) -0.003(5) 0.014(6)
N4A 0.042(6) 0.058(7) 0.076(8) 0.011(6) -0.003(6) 0.014(6)
B4 0.042(11) 0.057(11) 0.078(12) 0.016(10) -0.004(9) 0.021(8)
C1 0.068(10) 0.071(11) 0.119(13) -0.007(10) 0.023(10) 0.028(9)
C2 0.094(12) 0.074(12) 0.105(13) -0.032(10) -0.004(10) 0.008(10)
C3 0.063(9) 0.094(12) 0.088(12) 0.015(10) -0.004(9) 0.028(9)
C5 0.065(10) 0.083(12) 0.106(13) 0.014(10) -0.009(10) 0.024(9)
C6 0.092(12) 0.121(14) 0.086(12) -0.009(10) 0.008(10) 0.041(11)
C7 0.060(10) 0.099(12) 0.071(12) 0.013(9) -0.023(8) 0.009(8)
C7A 0.047(8) 0.066(9) 0.060(10) 0.018(8) -0.005(7) 0.020(8)
C8 0.022(7) 0.083(10) 0.063(9) 0.031(8) -0.004(7) 0.009(7)
C8A 0.024(7) 0.059(10) 0.097(11) 0.039(9) -0.007(8) 0.009(7)
C9 0.092(10) 0.065(10) 0.163(14) -0.009(9) 0.015(10) 0.029(9)
C10 0.096(11) 0.141(14) 0.099(11) -0.022(10) 0.002(9) 0.029(10)
C11 0.098(11) 0.091(11) 0.149(13) -0.005(9) 0.008(10) 0.040(9)
C12 0.121(12) 0.150(15) 0.094(11) -0.019(10) -0.011(10) 0.040(11)
C1' 0.056(8) 0.061(9) 0.098(10) 0.035(8) -0.003(7) 0.010(7)
C2' 0.070(9) 0.108(12) 0.128(12) 0.063(10) -0.010(8) 0.037(8)
C3' 0.102(12) 0.104(12) 0.115(12) 0.052(10) -0.004(10) 0.023(10)
C4' 0.098(11) 0.083(11) 0.129(12) 0.037(9) 0.018(10) 0.044(9)
C5' 0.088(10) 0.086(10) 0.124(11) 0.019(8) -0.010(9) 0.051(8)
Br* 0.1104(13) 0.1621(18) 0.1011(13) -0.0231(11) 0.0136(10) 0.0323(12)
F1* 0.079(5) 0.056(5) 0.088(5) 0.007(4) -0.005(4) 0.027(4)
F2* 0.065(5) 0.095(5) 0.085(5) 0.017(4) 0.026(4) 0.039(4)
N3A* 0.043(6) 0.068(7) 0.053(7) 0.019(6) -0.004(5) 0.020(5)
N4A* 0.053(6) 0.061(7) 0.041(7) 0.014(5) 0.008(5) 0.017(6)
B4* 0.041(10) 0.077(13) 0.064(12) 0.032(10) 0.020(8) 0.021(9)
C1* 0.054(8) 0.068(9) 0.045(9) 0.003(7) 0.003(7) 0.020(7)
C2* 0.057(9) 0.057(9) 0.092(11) 0.019(8) -0.011(8) 0.025(7)
C3* 0.043(8) 0.064(9) 0.084(10) 0.005(8) 0.008(8) 0.021(7)
C5* 0.071(9) 0.052(9) 0.065(10) 0.006(7) 0.016(8) 0.036(7)
C6* 0.067(9) 0.066(9) 0.048(8) 0.008(7) 0.008(7) 0.016(7)
C7* 0.040(7) 0.047(8) 0.071(9) 0.012(7) 0.008(7) 0.017(6)
C7A* 0.046(8) 0.040(8) 0.062(9) 0.019(7) 0.016(7) 0.012(6)
C8* 0.041(7) 0.042(8) 0.055(9) 0.020(7) 0.012(6) 0.010(6)
C8A* 0.050(8) 0.048(8) 0.060(9) 0.007(7) 0.012(7) 0.018(7)
C9* 0.066(8) 0.075(9) 0.066(8) 0.021(7) -0.010(7) 0.016(7)
C10* 0.077(9) 0.107(11) 0.091(9) 0.038(8) -0.002(7) 0.056(9)
C11* 0.109(11) 0.105(11) 0.051(8) 0.022(8) -0.004(7) 0.037(9)
C12* 0.063(8) 0.074(9) 0.055(7) 0.015(6) -0.004(6) 0.022(7)
C1'* 0.040(7) 0.052(8) 0.056(7) 0.006(6) 0.001(6) 0.016(6)
C2'* 0.050(8) 0.066(10) 0.066(8) 0.006(7) -0.002(6) 0.022(7)
C3'* 0.080(9) 0.056(9) 0.084(10) 0.014(7) -0.003(8) 0.012(7)
C4'* 0.079(10) 0.097(11) 0.080(10) 0.009(8) 0.002(8) 0.019(8)
C5'* 0.072(9) 0.088(11) 0.129(12) -0.023(9) -0.004(8) 0.029(8)

loop_
_geom_bond_atom_site_label_1
_geom_bond_atom_site_label_2
_geom_bond_distance
_geom_bond_site_symmetry_2
_geom_bond_publ_flag
Br C5' 1.927(13) . ?
F1 B4 1.382(13) . ?
F2 B4 1.386(14) . ?
N3A C3 1.312(14) . ?
N3A C8A 1.424(12) . ?
N3A B4 1.541(15) . ?
N4A C5 1.343(15) . ?
N4A C7A 1.387(12) . ?
N4A B4 1.508(15) . ?
C1 C2 1.371(16) . ?
C1 C8A 1.427(16) . ?
C1 C9 1.497(17) . ?
C2 C3 1.411(17) . ?
C3 C10 1.499(17) . ?
C5 C6 1.361(16) . ?
C5 C11 1.479(17) . ?
C6 C7 1.339(16) . ?
C7 C7A 1.434(15) . ?
C7 C12 1.497(16) . ?
C7A C8 1.402(14) . ?
C8 C8A 1.391(15) . ?
C8 C1' 1.492(14) . ?
C1' C2' 1.545(14) . ?
C2' C3' 1.558(15) . ?
C3' C4' 1.435(17) . ?
C4' C5' 1.527(16) . ?
Br* C5'* 1.890(13) . ?
F1* B4* 1.381(15) . ?
F2* B4* 1.389(13) . ?
N3A* C3* 1.341(12) . ?
N3A* C8A* 1.423(12) . ?
N3A* B4* 1.535(15) . ?
N4A* C5* 1.312(12) . ?
N4A* C7A* 1.413(11) . ?
N4A* B4* 1.544(15) . ?
C1* C2* 1.357(13) . ?
C1* C8A* 1.427(13) . ?
C1* C9* 1.494(14) . ?
C2* C3* 1.383(14) . ?
C3* C10* 1.481(14) . ?
C5* C6* 1.381(13) . ?
C5* C11* 1.479(15) . ?
C6* C7* 1.361(13) . ?
C7* C7A* 1.437(13) . ?
C7* C12* 1.479(13) . ?
C7A* C8* 1.398(13) . ?
C8* C8A* 1.386(13) . ?
C8* C1'* 1.501(13) . ?
C1'* C2'* 1.528(13) . ?
C2'* C3'* 1.533(14) . ?
C3'* C4'* 1.458(14) . ?
C4'* C5'* 1.525(15) . ?
